data_2217535
loop_
_publ_author_name
'Kai, Zhao'
'Yin, Xian-Hong'
'Yu, Feng'
'Jie, Zhu'
'Lin, Cui-Wu'
'Fu, Fei-Long'

_publ_section_title
;Diaquabis[6-(3,5-dimethyl-1<i>H</i>-pyrazol-1-yl)picolinato-\k^3^<i>N</i>,<i>N</i>',<i>O</i>](nitrato-\k^2^<i>O</i>,<i>O</i>')lanthanum(III)
 monohydrate
;
_journal_coeditor_code HG2369
_journal_issue 2
_journal_name_full 'Acta Crystallographica Section E'
_journal_page_first m410
_journal_page_last m410
_journal_paper_doi 10.1107/S1600536808001955
_journal_volume 64
_journal_year 2008
_chemical_formula_iupac '[La (C11 H10 N3 O2)2 (N O3) (H2 O)2], H2 O'
_chemical_formula_moiety 'C22 H24 La N7 O9, H2 O'
_chemical_formula_sum 'C22 H26 La N7 O10'
_chemical_formula_weight 687.41
_chemical_name_systematic
;
Diaquabis[6-(3,5-dimethyl-1<i>H</i>-pyrazol-1-yl)picolinato-
\k^3^N,N',O](nitrato-\k^2^O,O')lanthanum(III) monohydrate
;
_space_group_IT_number 14
_symmetry_cell_setting monoclinic
_symmetry_space_group_name_Hall '-P 2ybc'
_symmetry_space_group_name_H-M 'P 1 21/c 1'
_atom_sites_solution_hydrogens geom
_atom_sites_solution_primary direct
_atom_sites_solution_secondary difmap
_audit_creation_method SHELXL-97
_cell_angle_alpha 90.00
_cell_angle_beta 94.737(2)
_cell_angle_gamma 90.00
_cell_formula_units_Z 4
_cell_length_a 17.396(2)
_cell_length_b 15.0270(18)
_cell_length_c 10.1607(13)
_cell_measurement_reflns_used 8663
_cell_measurement_temperature 298(2)
_cell_measurement_theta_max 28.304
_cell_measurement_theta_min 2.35
_cell_volume 2647.0(6)
_computing_cell_refinement 'SMART (Siemens, 1996)'
_computing_data_collection 'SMART (Siemens, 1996)'
_computing_data_reduction 'SAINT (Siemens, 1996)'
_computing_molecular_graphics 'SHELXTL (Sheldrick, 2008)'
_computing_publication_material 'SHELXTL (Sheldrick, 2008)'
_computing_structure_refinement 'SHELXL97 (Sheldrick, 2008)'
_computing_structure_solution 'SHELXS97 (Sheldrick, 2008)'
_diffrn_ambient_temperature 298(2)
_diffrn_measured_fraction_theta_full 0.998
_diffrn_measured_fraction_theta_max 0.998
_diffrn_measurement_device_type 'Siemens SMART CCD area-detector'
_diffrn_measurement_method '\f and \w'
_diffrn_radiation_monochromator graphite
_diffrn_radiation_source 'fine-focus sealed tube'
_diffrn_radiation_type MoK\a
_diffrn_radiation_wavelength 0.71073
_diffrn_reflns_av_R_equivalents 0.0218
_diffrn_reflns_av_sigmaI/netI 0.0248
_diffrn_reflns_limit_h_max 20
_diffrn_reflns_limit_h_min -19
_diffrn_reflns_limit_k_max 13
_diffrn_reflns_limit_k_min -17
_diffrn_reflns_limit_l_max 12
_diffrn_reflns_limit_l_min -12
_diffrn_reflns_number 13524
_diffrn_reflns_theta_full 25.01
_diffrn_reflns_theta_max 25.01
_diffrn_reflns_theta_min 1.79
_exptl_absorpt_coefficient_mu 1.682
_exptl_absorpt_correction_T_max 0.5526
_exptl_absorpt_correction_T_min 0.5117
_exptl_absorpt_correction_type multi-scan
_exptl_absorpt_process_details '(SADABS; Sheldrick, 1996)'
_exptl_crystal_colour colorless
_exptl_crystal_density_diffrn 1.725
_exptl_crystal_density_method 'not measured'
_exptl_crystal_description block
_exptl_crystal_F_000 1376
_exptl_crystal_size_max 0.46
_exptl_crystal_size_mid 0.45
_exptl_crystal_size_min 0.40
_refine_diff_density_max 0.681
_refine_diff_density_min -0.549
_refine_ls_extinction_method none
_refine_ls_goodness_of_fit_ref 1.014
_refine_ls_hydrogen_treatment constr
_refine_ls_matrix_type full
_refine_ls_number_parameters 361
_refine_ls_number_reflns 4656
_refine_ls_number_restraints 0
_refine_ls_restrained_S_all 1.014
_refine_ls_R_factor_all 0.0342
_refine_ls_R_factor_gt 0.0248
_refine_ls_shift/su_max 0.001
_refine_ls_shift/su_mean 0.000
_refine_ls_structure_factor_coef Fsqd
_refine_ls_weighting_details 'calc w=1/[\s^2^(Fo^2^)+(0.0425P)^2^+3.0256P] where P=(Fo^2^+2Fc^2^)/3'
_refine_ls_weighting_scheme calc
_refine_ls_wR_factor_gt 0.0674
_refine_ls_wR_factor_ref 0.0765
_reflns_number_gt 3941
_reflns_number_total 4656
_reflns_threshold_expression I>2\s(I)
_cod_data_source_file hg2369.cif
_cod_data_source_block I
_cod_depositor_comments
;
The following automatic conversions were performed:
'_symmetry_cell_setting' value 'Monoclinic' changed to 'monoclinic'
according to '/home/saulius/struct/CIF-dictionaries/cif_core.dic'
dictionary named 'cif_core.dic' version 2.4.1 from 2010-06-29.

Automatic conversion script
Id: cif_fix_enum 1527 2010-12-29 10:47:43Z saulius 

The following automatic conversions were performed:

'_symmetry_cell_setting' value 'Monoclinic' changed to 'monoclinic'
according to /home/saulius/struct/CIF-dictionaries/cif_core.dic
dictionary named 'cif_core.dic' version 2.4.1 from 2010-06-29.

Automatic conversion script
Id: cif_fix_values 1715 2011-07-08 13:25:40Z adriana 
;
_cod_original_sg_symbol_H-M 'P 21/c'
_cod_database_code 2217535
_cod_database_fobs_code 2217535

loop_
_symmetry_equiv_pos_as_xyz
'x, y, z'
'-x, y+1/2, -z+1/2'
'-x, -y, -z'
'x, -y-1/2, z-1/2'

loop_
_atom_site_type_symbol
_atom_site_label
_atom_site_fract_x
_atom_site_fract_y
_atom_site_fract_z
_atom_site_U_iso_or_equiv
_atom_site_adp_type
_atom_site_calc_flag
_atom_site_refinement_flags
_atom_site_occupancy
La La1 0.725615(10) -0.033374(12) 0.360394(18) 0.02756(8) Uani d . 1
N N1 0.86114(15) -0.10885(18) 0.4512(3) 0.0267(6) Uani d . 1
N N2 0.88283(16) 0.0047(2) 0.6034(3) 0.0325(6) Uani d . 1
N N3 0.82454(16) 0.05236(19) 0.5339(3) 0.0342(7) Uani d . 1
N N4 0.59938(17) 0.0651(2) 0.2758(3) 0.0353(7) Uani d . 1
N N5 0.6301(2) 0.0557(2) 0.0593(3) 0.0460(8) Uani d . 1
N N6 0.6814(2) -0.0130(3) 0.0897(3) 0.0489(9) Uani d . 1
N N7 0.83143(19) 0.0967(2) 0.2242(4) 0.0497(9) Uani d . 1
O O1 0.75996(14) -0.17799(17) 0.2701(3) 0.0428(6) Uani d . 1
O O2 0.83910(15) -0.28912(17) 0.2271(3) 0.0442(6) Uani d . 1
O O3 0.64201(14) 0.02652(17) 0.5260(3) 0.0391(6) Uani d . 1
O O4 0.53914(16) 0.0940(2) 0.5969(3) 0.0562(8) Uani d . 1
O O5 0.76750(16) 0.12248(19) 0.2609(3) 0.0500(7) Uani d . 1
O O6 0.84704(16) 0.01423(19) 0.2392(3) 0.0479(7) Uani d . 1
O O7 0.87668(19) 0.1474(3) 0.1778(5) 0.0911(14) Uani d . 1
O O8 0.60430(15) -0.13605(19) 0.3366(3) 0.0529(8) Uani d . 1
H H8B 0.5958 -0.1549 0.2578 0.064 Uiso d R 1
H H8C 0.5645 -0.1090 0.3590 0.064 Uiso d R 1
O O9 0.72302(15) -0.12026(18) 0.5879(3) 0.0466(7) Uani d . 1
H H9B 0.7684 -0.1352 0.6167 0.056 Uiso d R 1
H H9C 0.6957 -0.1670 0.5773 0.056 Uiso d R 1
O O10 0.6289(2) 0.7859(2) 0.0804(4) 0.0771(10) Uani d . 1
H H10C 0.6333 0.8333 0.1260 0.093 Uiso d R 1
H H10D 0.6685 0.7544 0.1017 0.093 Uiso d R 1
C C1 0.8231(2) -0.2207(2) 0.2862(3) 0.0329(8) Uani d . 1
C C2 0.88316(19) -0.1827(2) 0.3894(3) 0.0303(7) Uani d . 1
C C3 0.9541(2) -0.2219(3) 0.4173(4) 0.0423(9) Uani d . 1
H H3 0.9677 -0.2731 0.3733 0.051 Uiso calc R 1
C C4 1.0046(2) -0.1830(2) 0.5129(4) 0.0458(10) Uani d . 1
H H4 1.0528 -0.2082 0.5340 0.055 Uiso calc R 1
C C5 0.9835(2) -0.1071(3) 0.5771(4) 0.0394(9) Uani d . 1
H H5 1.0172 -0.0798 0.6406 0.047 Uiso calc R 1
C C6 0.91020(18) -0.0727(2) 0.5436(3) 0.0293(7) Uani d . 1
C C7 0.9641(3) 0.0119(4) 0.8243(5) 0.0706(15) Uani d . 1
H H7A 1.0150 0.0209 0.7971 0.106 Uiso calc R 1
H H7B 0.9554 -0.0505 0.8367 0.106 Uiso calc R 1
H H7C 0.9590 0.0428 0.9058 0.106 Uiso calc R 1
C C8 0.9060(2) 0.0469(3) 0.7204(4) 0.0434(9) Uani d . 1
C C9 0.8629(2) 0.1226(3) 0.7219(4) 0.0497(10) Uani d . 1
H H9 0.8657 0.1654 0.7882 0.060 Uiso calc R 1
C C10 0.8133(2) 0.1242(3) 0.6055(4) 0.0401(9) Uani d . 1
C C11 0.7556(3) 0.1936(3) 0.5615(5) 0.0584(12) Uani d . 1
H H11A 0.7376 0.1834 0.4709 0.088 Uiso calc R 1
H H11B 0.7792 0.2513 0.5699 0.088 Uiso calc R 1
H H11C 0.7129 0.1909 0.6154 0.088 Uiso calc R 1
C C12 0.5787(2) 0.0682(3) 0.5086(4) 0.0376(8) Uani d . 1
C C13 0.5506(2) 0.0867(2) 0.3666(4) 0.0387(9) Uani d . 1
C C14 0.4786(2) 0.1229(3) 0.3322(5) 0.0543(11) Uani d . 1
H H14 0.4470 0.1401 0.3971 0.065 Uiso calc R 1
C C15 0.4546(3) 0.1331(3) 0.2014(5) 0.0624(13) Uani d . 1
H H15 0.4058 0.1558 0.1766 0.075 Uiso calc R 1
C C16 0.5029(2) 0.1095(3) 0.1070(5) 0.0558(11) Uani d . 1
H H16 0.4871 0.1143 0.0175 0.067 Uiso calc R 1
C C17 0.5761(2) 0.0784(3) 0.1492(4) 0.0417(9) Uani d . 1
C C18 0.6004(3) 0.1738(3) -0.1168(5) 0.0749(16) Uani d . 1
H H18A 0.6331 0.2046 -0.1733 0.112 Uiso calc R 1
H H18B 0.5884 0.2124 -0.0460 0.112 Uiso calc R 1
H H18C 0.5536 0.1564 -0.1668 0.112 Uiso calc R 1
C C19 0.6413(3) 0.0926(3) -0.0609(4) 0.0540(11) Uani d . 1
C C20 0.6981(3) 0.0444(3) -0.1085(5) 0.0657(14) Uani d . 1
H H20 0.7179 0.0526 -0.1898 0.079 Uiso calc R 1
C C21 0.7219(3) -0.0198(3) -0.0151(4) 0.0567(12) Uani d . 1
C C22 0.7836(3) -0.0884(4) -0.0240(5) 0.0836(17) Uani d . 1
H H22A 0.8261 -0.0752 0.0394 0.125 Uiso calc R 1
H H22B 0.8010 -0.0879 -0.1112 0.125 Uiso calc R 1
H H22C 0.7633 -0.1461 -0.0058 0.125 Uiso calc R 1

loop_
_atom_site_aniso_label
_atom_site_aniso_U_11
_atom_site_aniso_U_22
_atom_site_aniso_U_33
_atom_site_aniso_U_12
_atom_site_aniso_U_13
_atom_site_aniso_U_23
La1 0.02153(12) 0.03166(13) 0.02925(12) 0.00294(8) 0.00059(8) -0.00108(8)
N1 0.0216(14) 0.0310(15) 0.0276(14) 0.0017(11) 0.0031(11) 0.0041(12)
N2 0.0269(15) 0.0347(15) 0.0346(16) -0.0006(12) -0.0041(12) -0.0010(13)
N3 0.0275(15) 0.0330(16) 0.0408(17) 0.0017(12) -0.0058(13) -0.0021(13)
N4 0.0287(16) 0.0377(16) 0.0386(17) 0.0042(13) -0.0018(13) 0.0012(13)
N5 0.046(2) 0.057(2) 0.0322(17) 0.0051(16) -0.0084(15) 0.0046(15)
N6 0.046(2) 0.068(2) 0.0322(17) 0.0118(17) 0.0012(15) 0.0004(16)
N7 0.0322(18) 0.055(2) 0.060(2) -0.0042(16) -0.0058(16) 0.0234(18)
O1 0.0303(14) 0.0451(16) 0.0511(16) 0.0081(11) -0.0078(11) -0.0149(12)
O2 0.0428(15) 0.0388(15) 0.0513(16) 0.0042(12) 0.0063(12) -0.0164(13)
O3 0.0309(14) 0.0502(16) 0.0362(14) 0.0111(11) 0.0028(11) -0.0030(11)
O4 0.0382(16) 0.074(2) 0.0579(18) 0.0116(14) 0.0128(14) -0.0184(16)
O5 0.0420(16) 0.0489(17) 0.0589(18) 0.0097(13) 0.0025(13) 0.0137(14)
O6 0.0377(15) 0.0482(18) 0.0587(18) 0.0069(12) 0.0092(13) 0.0159(14)
O7 0.0435(19) 0.080(3) 0.150(4) -0.0069(18) 0.011(2) 0.064(3)
O8 0.0298(14) 0.0544(18) 0.076(2) -0.0034(12) 0.0101(13) -0.0254(15)
O9 0.0365(15) 0.0539(17) 0.0491(16) 0.0021(12) 0.0020(12) 0.0141(13)
O10 0.071(2) 0.065(2) 0.092(3) 0.0011(18) -0.013(2) -0.0078(19)
C1 0.0314(19) 0.035(2) 0.0331(19) -0.0008(15) 0.0071(15) -0.0003(16)
C2 0.0265(17) 0.0276(18) 0.0375(19) 0.0006(13) 0.0066(14) 0.0032(14)
C3 0.031(2) 0.037(2) 0.058(3) 0.0095(16) 0.0051(18) -0.0014(18)
C4 0.0286(19) 0.044(2) 0.064(3) 0.0105(17) -0.0001(18) 0.005(2)
C5 0.0275(18) 0.043(2) 0.047(2) -0.0014(16) -0.0042(16) 0.0060(17)
C6 0.0243(17) 0.0311(18) 0.0324(18) -0.0037(14) 0.0020(14) 0.0044(14)
C7 0.058(3) 0.110(4) 0.040(2) 0.013(3) -0.016(2) -0.010(3)
C8 0.034(2) 0.061(3) 0.035(2) 0.0005(18) -0.0042(16) -0.0093(18)
C9 0.044(2) 0.058(3) 0.046(2) -0.002(2) -0.0007(19) -0.025(2)
C10 0.034(2) 0.039(2) 0.047(2) -0.0022(16) 0.0020(17) -0.0086(17)
C11 0.055(3) 0.041(2) 0.077(3) 0.009(2) -0.006(2) -0.021(2)
C12 0.030(2) 0.037(2) 0.046(2) 0.0014(16) 0.0061(17) -0.0076(17)
C13 0.0272(18) 0.036(2) 0.052(2) 0.0031(15) -0.0005(16) -0.0022(17)
C14 0.035(2) 0.056(3) 0.072(3) 0.0158(19) 0.004(2) 0.004(2)
C15 0.034(2) 0.071(3) 0.080(3) 0.019(2) -0.010(2) 0.015(3)
C16 0.044(2) 0.064(3) 0.055(3) 0.008(2) -0.017(2) 0.012(2)
C17 0.038(2) 0.044(2) 0.042(2) 0.0004(17) -0.0060(17) 0.0018(17)
C18 0.101(4) 0.068(3) 0.052(3) -0.006(3) -0.013(3) 0.016(3)
C19 0.066(3) 0.060(3) 0.034(2) -0.008(2) -0.005(2) 0.000(2)
C20 0.086(4) 0.078(4) 0.034(2) -0.013(3) 0.007(2) 0.002(2)
C21 0.063(3) 0.071(3) 0.037(2) 0.003(2) 0.009(2) -0.012(2)
C22 0.087(4) 0.107(5) 0.061(3) 0.023(4) 0.028(3) -0.005(3)

loop_
_atom_type_symbol
_atom_type_description
_atom_type_scat_dispersion_real
_atom_type_scat_dispersion_imag
_atom_type_scat_source
C C 0.0033 0.0016 'International Tables Vol C Tables 4.2.6.8 and 6.1.1.4'
H H 0.0000 0.0000 'International Tables Vol C Tables 4.2.6.8 and 6.1.1.4'
N N 0.0061 0.0033 'International Tables Vol C Tables 4.2.6.8 and 6.1.1.4'
O O 0.0106 0.0060 'International Tables Vol C Tables 4.2.6.8 and 6.1.1.4'
La La -0.2871 2.4523 'International Tables Vol C Tables 4.2.6.8 and 6.1.1.4'

loop_
_geom_angle_atom_site_label_1
_geom_angle_atom_site_label_2
_geom_angle_atom_site_label_3
_geom_angle
O1 La1 O3 138.56(9)
O1 La1 O8 70.21(8)
O3 La1 O8 76.27(9)
O1 La1 O6 80.56(9)
O3 La1 O6 139.19(9)
O8 La1 O6 142.37(9)
O1 La1 O9 84.97(9)
O3 La1 O9 62.33(8)
O8 La1 O9 73.66(9)
O6 La1 O9 127.78(8)
O1 La1 O5 123.50(10)
O3 La1 O5 97.58(9)
O8 La1 O5 136.54(9)
O6 La1 O5 47.99(8)
O9 La1 O5 141.55(9)
O1 La1 N3 120.50(8)
O3 La1 N3 76.17(9)
O8 La1 N3 144.42(10)
O6 La1 N3 71.41(10)
O9 La1 N3 73.81(9)
O5 La1 N3 69.44(9)
O1 La1 N1 61.59(8)
O3 La1 N1 117.58(8)
O8 La1 N1 117.29(9)
O6 La1 N1 64.12(8)
O9 La1 N1 64.84(8)
O5 La1 N1 103.81(8)
N3 La1 N1 59.02(8)
O1 La1 N4 125.28(8)
O3 La1 N4 61.02(9)
O8 La1 N4 70.58(9)
O6 La1 N4 111.20(9)
O9 La1 N4 118.00(9)
O5 La1 N4 69.10(9)
N3 La1 N4 113.69(9)
N1 La1 N4 171.90(9)
O1 La1 N6 77.64(10)
O3 La1 N6 119.69(9)
O8 La1 N6 79.60(11)
O6 La1 N6 71.22(10)
O9 La1 N6 151.80(10)
O5 La1 N6 66.17(10)
N3 La1 N6 134.28(10)
N1 La1 N6 122.64(9)
N4 La1 N6 58.94(9)
C6 N1 C2 118.3(3)
C6 N1 La1 124.0(2)
C2 N1 La1 117.3(2)
C8 N2 N3 110.6(3)
C8 N2 C6 131.7(3)
N3 N2 C6 117.7(3)
C10 N3 N2 106.0(3)
C10 N3 La1 129.4(2)
N2 N3 La1 119.2(2)
C17 N4 C13 117.9(3)
C17 N4 La1 124.0(2)
C13 N4 La1 116.9(2)
C19 N5 N6 111.5(4)
C19 N5 C17 129.2(4)
N6 N5 C17 119.3(3)
C21 N6 N5 104.7(3)
C21 N6 La1 130.9(3)
N5 N6 La1 114.8(2)
O7 N7 O5 122.4(4)
O7 N7 O6 121.1(4)
O5 N7 O6 116.5(3)
C1 O1 La1 129.3(2)
C12 O3 La1 129.5(2)
N7 O5 La1 96.7(2)
N7 O6 La1 98.6(2)
La1 O8 H8B 111.1
La1 O8 H8C 111.3
H8B O8 H8C 109.2
La1 O9 H9B 110.3
La1 O9 H9C 110.2
H9B O9 H9C 108.6
H10C O10 H10D 107.0
O2 C1 O1 125.8(3)
O2 C1 C2 118.4(3)
O1 C1 C2 115.8(3)
N1 C2 C3 122.8(3)
N1 C2 C1 115.0(3)
C3 C2 C1 122.2(3)
C2 C3 C4 118.1(4)
C2 C3 H3 121.0
C4 C3 H3 121.0
C5 C4 C3 120.3(3)
C5 C4 H4 119.9
C3 C4 H4 119.9
C4 C5 C6 117.7(3)
C4 C5 H5 121.1
C6 C5 H5 121.1
N1 C6 C5 122.8(3)
N1 C6 N2 114.8(3)
C5 C6 N2 122.3(3)
C8 C7 H7A 109.5
C8 C7 H7B 109.5
H7A C7 H7B 109.5
C8 C7 H7C 109.5
H7A C7 H7C 109.5
H7B C7 H7C 109.5
C9 C8 N2 105.7(3)
C9 C8 C7 128.8(4)
N2 C8 C7 125.4(4)
C8 C9 C10 107.8(3)
C8 C9 H9 126.1
C10 C9 H9 126.1
N3 C10 C9 109.9(3)
N3 C10 C11 122.1(3)
C9 C10 C11 128.0(4)
C10 C11 H11A 109.5
C10 C11 H11B 109.5
H11A C11 H11B 109.5
C10 C11 H11C 109.5
H11A C11 H11C 109.5
H11B C11 H11C 109.5
O4 C12 O3 125.6(4)
O4 C12 C13 118.7(3)
O3 C12 C13 115.7(3)
N4 C13 C14 122.1(4)
N4 C13 C12 116.0(3)
C14 C13 C12 121.9(4)
C15 C14 C13 119.1(4)
C15 C14 H14 120.4
C13 C14 H14 120.4
C14 C15 C16 119.6(4)
C14 C15 H15 120.2
C16 C15 H15 120.2
C15 C16 C17 118.0(4)
C15 C16 H16 121.0
C17 C16 H16 121.0
N4 C17 C16 123.1(4)
N4 C17 N5 115.2(3)
C16 C17 N5 121.7(4)
C19 C18 H18A 109.5
C19 C18 H18B 109.5
H18A C18 H18B 109.5
C19 C18 H18C 109.5
H18A C18 H18C 109.5
H18B C18 H18C 109.5
C20 C19 N5 105.4(4)
C20 C19 C18 129.8(4)
N5 C19 C18 124.7(4)
C19 C20 C21 108.3(4)
C19 C20 H20 125.9
C21 C20 H20 125.9
N6 C21 C20 110.2(4)
N6 C21 C22 122.2(4)
C20 C21 C22 127.7(5)
C21 C22 H22A 109.5
C21 C22 H22B 109.5
H22A C22 H22B 109.5
C21 C22 H22C 109.5
H22A C22 H22C 109.5
H22B C22 H22C 109.5

loop_
_geom_bond_atom_site_label_1
_geom_bond_atom_site_label_2
_geom_bond_distance
La1 O1 2.452(2)
La1 O3 2.482(2)
La1 O8 2.609(3)
La1 O6 2.630(3)
La1 O9 2.659(3)
La1 O5 2.676(3)
La1 N3 2.688(3)
La1 N1 2.709(3)
La1 N4 2.727(3)
La1 N6 2.811(3)
N1 C6 1.331(4)
N1 C2 1.347(4)
N2 C8 1.378(5)
N2 N3 1.386(4)
N2 C6 1.413(5)
N3 C10 1.325(5)
N4 C17 1.331(5)
N4 C13 1.344(5)
N5 C19 1.369(5)
N5 N6 1.382(5)
N5 C17 1.406(5)
N6 C21 1.329(6)
N7 O7 1.218(4)
N7 O5 1.263(4)
N7 O6 1.275(4)
O1 C1 1.271(4)
O2 C1 1.234(4)
O3 C12 1.266(4)
O4 C12 1.238(4)
O8 H8B 0.8499
O8 H8C 0.8500
O9 H9B 0.8500
O9 H9C 0.8499
O10 H10C 0.8501
O10 H10D 0.8499
C1 C2 1.528(5)
C2 C3 1.375(5)
C3 C4 1.384(5)
C3 H3 0.9300
C4 C5 1.379(5)
C4 H4 0.9300
C5 C6 1.392(5)
C5 H5 0.9300
C7 C8 1.495(6)
C7 H7A 0.9600
C7 H7B 0.9600
C7 H7C 0.9600
C8 C9 1.363(6)
C9 C10 1.405(5)
C9 H9 0.9300
C10 C11 1.491(6)
C11 H11A 0.9600
C11 H11B 0.9600
C11 H11C 0.9600
C12 C13 1.510(5)
C13 C14 1.383(5)
C14 C15 1.369(7)
C14 H14 0.9300
C15 C16 1.373(7)
C15 H15 0.9300
C16 C17 1.392(5)
C16 H16 0.9300
C18 C19 1.501(7)
C18 H18A 0.9600
C18 H18B 0.9600
C18 H18C 0.9600
C19 C20 1.346(7)
C20 C21 1.393(7)
C20 H20 0.9300
C21 C22 1.496(7)
C22 H22A 0.9600
C22 H22B 0.9600
C22 H22C 0.9600

loop_
_geom_hbond_atom_site_label_D
_geom_hbond_atom_site_label_H
_geom_hbond_atom_site_label_A
_geom_hbond_site_symmetry_A
_geom_hbond_distance_DH
_geom_hbond_distance_HA
_geom_hbond_distance_DA
_geom_hbond_angle_DHA
O8 H8B O10 1_545 0.85 2.13 2.918(5) 153.7
O8 H8C O4 3_656 0.85 1.91 2.713(4) 157.9
O9 H9B O2 4_556 0.85 1.96 2.731(4) 150.8
O9 H9B N1 . 0.85 2.46 2.878(4) 111.5
O10 H10C N6 1_565 0.85 2.49 3.156(5) 135.5
O10 H10D O9 4_565 0.85 2.24 2.977(5) 145.6
O10 H10D O1 1_565 0.85 2.46 2.913(4) 114.3

loop_
_geom_torsion_atom_site_label_1
_geom_torsion_atom_site_label_2
_geom_torsion_atom_site_label_3
_geom_torsion_atom_site_label_4
_geom_torsion
O1 La1 N1 C6 -179.1(3)
O3 La1 N1 C6 -46.4(3)
O8 La1 N1 C6 -134.5(2)
O6 La1 N1 C6 87.7(3)
O9 La1 N1 C6 -80.9(2)
O5 La1 N1 C6 60.0(3)
N3 La1 N1 C6 4.7(2)
N4 La1 N1 C6 31.5(7)
N6 La1 N1 C6 130.3(2)
O1 La1 N1 C2 7.7(2)
O3 La1 N1 C2 140.5(2)
O8 La1 N1 C2 52.3(2)
O6 La1 N1 C2 -85.4(2)
O9 La1 N1 C2 106.0(2)
O5 La1 N1 C2 -113.1(2)
N3 La1 N1 C2 -168.4(3)
N4 La1 N1 C2 -141.6(6)
N6 La1 N1 C2 -42.8(3)
C8 N2 N3 C10 1.6(4)
C6 N2 N3 C10 -175.5(3)
C8 N2 N3 La1 -155.0(3)
C6 N2 N3 La1 27.9(4)
O1 La1 N3 C10 -170.6(3)
O3 La1 N3 C10 -31.9(3)
O8 La1 N3 C10 -72.1(4)
O6 La1 N3 C10 122.9(3)
O9 La1 N3 C10 -96.7(3)
O5 La1 N3 C10 71.8(3)
N1 La1 N3 C10 -166.7(4)
N4 La1 N3 C10 17.3(3)
N6 La1 N3 C10 86.3(3)
O1 La1 N3 N2 -20.2(3)
O3 La1 N3 N2 118.4(3)
O8 La1 N3 N2 78.3(3)
O6 La1 N3 N2 -86.7(2)
O9 La1 N3 N2 53.7(2)
O5 La1 N3 N2 -137.8(3)
N1 La1 N3 N2 -16.3(2)
N4 La1 N3 N2 167.7(2)
N6 La1 N3 N2 -123.4(2)
O1 La1 N4 C17 -44.0(3)
O3 La1 N4 C17 -175.1(3)
O8 La1 N4 C17 -90.4(3)
O6 La1 N4 C17 49.4(3)
O9 La1 N4 C17 -148.8(3)
O5 La1 N4 C17 73.0(3)
N3 La1 N4 C17 127.6(3)
N1 La1 N4 C17 102.6(6)
N6 La1 N4 C17 -1.1(3)
O1 La1 N4 C13 123.1(3)
O3 La1 N4 C13 -8.1(2)
O8 La1 N4 C13 76.6(3)
O6 La1 N4 C13 -143.6(3)
O9 La1 N4 C13 18.3(3)
O5 La1 N4 C13 -120.0(3)
N3 La1 N4 C13 -65.3(3)
N1 La1 N4 C13 -90.3(6)
N6 La1 N4 C13 166.0(3)
C19 N5 N6 C21 -2.3(5)
C17 N5 N6 C21 177.8(4)
C19 N5 N6 La1 147.9(3)
C17 N5 N6 La1 -32.0(4)
O1 La1 N6 C21 -58.1(4)
O3 La1 N6 C21 162.6(4)
O8 La1 N6 C21 -129.9(4)
O6 La1 N6 C21 26.0(4)
O9 La1 N6 C21 -111.3(4)
O5 La1 N6 C21 77.5(4)
N3 La1 N6 C21 62.7(4)
N1 La1 N6 C21 -14.1(5)
N4 La1 N6 C21 156.6(4)
O1 La1 N6 N5 161.5(3)
O3 La1 N6 N5 22.2(3)
O8 La1 N6 N5 89.7(3)
O6 La1 N6 N5 -114.4(3)
O9 La1 N6 N5 108.3(3)
O5 La1 N6 N5 -62.9(3)
N3 La1 N6 N5 -77.7(3)
N1 La1 N6 N5 -154.5(2)
N4 La1 N6 N5 16.2(3)
O3 La1 O1 C1 -109.3(3)
O8 La1 O1 C1 -147.2(3)
O6 La1 O1 C1 56.9(3)
O9 La1 O1 C1 -72.8(3)
O5 La1 O1 C1 79.4(3)
N3 La1 O1 C1 -4.9(3)
N1 La1 O1 C1 -8.7(3)
N4 La1 O1 C1 166.2(3)
N6 La1 O1 C1 129.6(3)
O1 La1 O3 C12 -106.5(3)
O8 La1 O3 C12 -70.0(3)
O6 La1 O3 C12 94.7(3)
O9 La1 O3 C12 -148.5(3)
O5 La1 O3 C12 66.2(3)
N3 La1 O3 C12 132.8(3)
N1 La1 O3 C12 176.2(3)
N4 La1 O3 C12 5.2(3)
N6 La1 O3 C12 -0.6(3)
O7 N7 O5 La1 -175.3(4)
O6 N7 O5 La1 4.1(3)
O1 La1 O5 N7 -33.0(3)
O3 La1 O5 N7 152.8(2)
O8 La1 O5 N7 -129.2(2)
O6 La1 O5 N7 -2.4(2)
O9 La1 O5 N7 98.7(2)
N3 La1 O5 N7 80.7(2)
N1 La1 O5 N7 31.9(2)
N4 La1 O5 N7 -152.2(2)
N6 La1 O5 N7 -88.0(2)
O7 N7 O6 La1 175.2(4)
O5 N7 O6 La1 -4.2(4)
O1 La1 O6 N7 156.9(2)
O3 La1 O6 N7 -37.2(3)
O8 La1 O6 N7 117.9(2)
O9 La1 O6 N7 -127.1(2)
O5 La1 O6 N7 2.4(2)
N3 La1 O6 N7 -76.3(2)
N1 La1 O6 N7 -140.2(2)
N4 La1 O6 N7 32.6(2)
N6 La1 O6 N7 76.8(2)
La1 O1 C1 O2 -172.2(3)
La1 O1 C1 C2 8.3(5)
C6 N1 C2 C3 -0.3(5)
La1 N1 C2 C3 173.2(3)
C6 N1 C2 C1 179.2(3)
La1 N1 C2 C1 -7.3(4)
O2 C1 C2 N1 -179.0(3)
O1 C1 C2 N1 0.6(4)
O2 C1 C2 C3 0.4(5)
O1 C1 C2 C3 -180.0(3)
N1 C2 C3 C4 -0.2(6)
C1 C2 C3 C4 -179.6(3)
C2 C3 C4 C5 -0.2(6)
C3 C4 C5 C6 1.0(6)
C2 N1 C6 C5 1.2(5)
La1 N1 C6 C5 -171.9(3)
C2 N1 C6 N2 179.8(3)
La1 N1 C6 N2 6.8(4)
C4 C5 C6 N1 -1.5(5)
C4 C5 C6 N2 179.9(3)
C8 N2 C6 N1 161.2(4)
N3 N2 C6 N1 -22.4(4)
C8 N2 C6 C5 -20.2(6)
N3 N2 C6 C5 156.2(3)
N3 N2 C8 C9 -1.4(4)
C6 N2 C8 C9 175.2(4)
N3 N2 C8 C7 175.9(4)
C6 N2 C8 C7 -7.5(7)
N2 C8 C9 C10 0.7(5)
C7 C8 C9 C10 -176.5(5)
N2 N3 C10 C9 -1.1(4)
La1 N3 C10 C9 152.2(3)
N2 N3 C10 C11 178.7(4)
La1 N3 C10 C11 -28.0(6)
C8 C9 C10 N3 0.3(5)
C8 C9 C10 C11 -179.5(4)
La1 O3 C12 O4 177.9(3)
La1 O3 C12 C13 -1.9(5)
C17 N4 C13 C14 -0.9(6)
La1 N4 C13 C14 -168.8(3)
C17 N4 C13 C12 178.5(3)
La1 N4 C13 C12 10.6(4)
O4 C12 C13 N4 173.7(4)
O3 C12 C13 N4 -6.5(5)
O4 C12 C13 C14 -7.0(6)
O3 C12 C13 C14 172.9(4)
N4 C13 C14 C15 3.3(7)
C12 C13 C14 C15 -176.0(4)
C13 C14 C15 C16 -1.8(7)
C14 C15 C16 C17 -1.9(7)
C13 N4 C17 C16 -3.1(6)
La1 N4 C17 C16 163.9(3)
C13 N4 C17 N5 179.1(3)
La1 N4 C17 N5 -13.9(5)
C15 C16 C17 N4 4.5(7)
C15 C16 C17 N5 -177.9(4)
C19 N5 C17 N4 -148.7(4)
N6 N5 C17 N4 31.1(5)
C19 N5 C17 C16 33.4(7)
N6 N5 C17 C16 -146.7(4)
N6 N5 C19 C20 2.3(5)
C17 N5 C19 C20 -177.8(4)
N6 N5 C19 C18 -173.9(4)
C17 N5 C19 C18 6.0(7)
N5 C19 C20 C21 -1.4(5)
C18 C19 C20 C21 174.5(5)
N5 N6 C21 C20 1.3(5)
La1 N6 C21 C20 -141.9(4)
N5 N6 C21 C22 -178.8(5)
La1 N6 C21 C22 37.9(7)
C19 C20 C21 N6 0.0(6)
C19 C20 C21 C22 -179.8(5)
